data_7220548
loop_
_publ_author_name
'Bao, Yan-Ru'
'Chen, Guo-Dong'
'Gao, Hao'
'He, Rong-Rong'
'Wu, Yue-Hua'
'Li, Xiao-Xia'
'Hu, Dan'
'Wang, Chuan-Xi'
'Liu, Xing-Zhong'
'Li, Yan'
'Yao, Xin-Sheng'

_publ_section_title
;
 4,5-seco-Probotryenols A--C, a new type of sesquiterpenoids from
 Stachybotrys bisbyi
;
_journal_issue 57
_journal_name_full 'RSC Adv.'
_journal_page_first 46252
_journal_paper_doi 10.1039/C5RA07122D
_journal_volume 5
_journal_year 2015
_chemical_absolute_configuration ad
_chemical_formula_moiety 'C15 H26 O2, H2 O'
_chemical_formula_sum 'C15 H28 O3'
_chemical_formula_weight 256.37
_chemical_name_common '4, 5-seco-probotryenol A'
_chemical_name_systematic
;
 ? 
;
_space_group_crystal_system orthorhombic
_space_group_IT_number 19
_space_group_name_Hall 'P 2ac 2ab'
_space_group_name_H-M_alt 'P 21 21 21'
_symmetry_space_group_name_Hall 'P 2ac 2ab'
_symmetry_space_group_name_H-M 'P 21 21 21'
_atom_sites_solution_hydrogens geom
_atom_sites_solution_primary direct
_atom_sites_solution_secondary difmap
_audit_creation_date 2015-03-23
_audit_creation_method
;
Olex2 1.2
(compiled 2015.01.26 svn.r3150 for OlexSys, GUI svn.r4998)
;
_audit_update_record
;
2015-04-18 deposited with the CCDC.
2015-05-14 downloaded from the CCDC.
;
_cell_angle_alpha 90.00
_cell_angle_beta 90.00
_cell_angle_gamma 90.00
_cell_formula_units_Z 4
_cell_length_a 6.30805(13)
_cell_length_b 14.8331(3)
_cell_length_c 16.7092(3)
_cell_measurement_reflns_used 6716
_cell_measurement_temperature 173.00(10)
_cell_measurement_theta_max 62.8680
_cell_measurement_theta_min 3.9680
_cell_volume 1563.45(5)
_computing_cell_refinement
;
CrysAlisPro, Agilent Technologies,
Version 1.171.36.28 (release 01-02-2013 CrysAlis171 .NET)
(compiled Feb  1 2013,16:14:44)
;
_computing_data_collection
;
CrysAlisPro, Agilent Technologies,
Version 1.171.36.28 (release 01-02-2013 CrysAlis171 .NET)
(compiled Feb  1 2013,16:14:44)
;
_computing_data_reduction
;
CrysAlisPro, Agilent Technologies,
Version 1.171.36.28 (release 01-02-2013 CrysAlis171 .NET)
(compiled Feb  1 2013,16:14:44)
;
_computing_molecular_graphics 'Olex2 (Dolomanov et al., 2009)'
_computing_publication_material 'Olex2 (Dolomanov et al., 2009)'
_computing_structure_refinement 'ShelXL (Sheldrick, 2008)'
_computing_structure_solution 'SHELXS-97 (Sheldrick, 1990)'
_diffrn_ambient_temperature 173.00(10)
_diffrn_detector_area_resol_mean 16.0288
_diffrn_measured_fraction_theta_full 0.999
_diffrn_measured_fraction_theta_max 0.999
_diffrn_measurement_details
;
  1 omega -102.00  -27.00   1.0000    1.0000
omega____ theta____ kappa____ phi______ frames
    -      -33.1184  -37.0000 -120.0000 75

  2 omega   35.00   81.00   1.0000    1.0000
omega____ theta____ kappa____ phi______ frames
    -       33.1184 -178.0000   90.0000 46

  3 omega   30.00  102.00   1.0000    1.0000
omega____ theta____ kappa____ phi______ frames
    -       33.1184   57.0000 -150.0000 72

  4 omega   28.00   54.00   1.0000    1.0000
omega____ theta____ kappa____ phi______ frames
    -       90.5000  -30.0000 -150.0000 26

  5 omega   83.00  116.00   1.0000    1.0000
omega____ theta____ kappa____ phi______ frames
    -       90.5000  -77.0000  150.0000 33

  6 omega   23.00   69.00   1.0000    1.0000
omega____ theta____ kappa____ phi______ frames
    -       90.5000  -30.0000 -180.0000 46

  7 omega   28.00   71.00   1.0000    1.0000
omega____ theta____ kappa____ phi______ frames
    -       90.5000 -111.0000  -30.0000 43

  8 omega   67.00   99.00   1.0000    1.0000
omega____ theta____ kappa____ phi______ frames
    -       90.5000   45.0000   30.0000 32

  9 omega  102.00  151.00   1.0000    1.0000
omega____ theta____ kappa____ phi______ frames
    -       90.5000   45.0000   30.0000 49

 10 omega   21.00   49.00   1.0000    1.0000
omega____ theta____ kappa____ phi______ frames
    -       90.5000  -77.0000  150.0000 28

 11 omega   55.00   82.00   1.0000    1.0000
omega____ theta____ kappa____ phi______ frames
    -       90.5000  -94.0000 -180.0000 27

 12 omega   60.00  124.00   1.0000    1.0000
omega____ theta____ kappa____ phi______ frames
    -       90.5000   77.0000  -30.0000 64

 13 omega  128.00  160.00   1.0000    1.0000
omega____ theta____ kappa____ phi______ frames
    -       90.5000   77.0000  -30.0000 32

 14 omega   62.00   95.00   1.0000    1.0000
omega____ theta____ kappa____ phi______ frames
    -       90.5000   77.0000  -60.0000 33

 15 omega  123.00  149.00   1.0000    1.0000
omega____ theta____ kappa____ phi______ frames
    -       90.5000   77.0000  -60.0000 26

 16 omega   35.00   74.00   1.0000    1.0000
omega____ theta____ kappa____ phi______ frames
    -       90.5000  178.0000 -150.0000 39

 17 omega   25.00   56.00   1.0000    1.0000
omega____ theta____ kappa____ phi______ frames
    -       90.5000  -94.0000   30.0000 31

 18 omega   22.00   48.00   1.0000    1.0000
omega____ theta____ kappa____ phi______ frames
    -       90.5000  -30.0000  -90.0000 26

 19 omega  105.00  151.00   1.0000    1.0000
omega____ theta____ kappa____ phi______ frames
    -       90.5000   61.0000    0.0000 46

 20 omega -110.00  -53.00   1.0000    1.0000
omega____ theta____ kappa____ phi______ frames
    -      -33.1184  178.0000    0.0000 57

 21 omega -109.00  -57.00   1.0000    1.0000
omega____ theta____ kappa____ phi______ frames
    -      -33.1184 -178.0000  150.0000 52

 22 omega   12.00  103.00   1.0000    1.0000
omega____ theta____ kappa____ phi______ frames
    -       33.1184   53.0000   94.0000 91

 23 omega   13.00  102.00   1.0000    1.0000
omega____ theta____ kappa____ phi______ frames
    -       33.1184   57.0000    0.0000 89

 24 omega -134.00  -34.00   1.0000    1.0000
omega____ theta____ kappa____ phi______ frames
    -      -64.0000  -77.0000 -180.0000 100

 25 omega   69.00  160.00   1.0000    1.0000
omega____ theta____ kappa____ phi______ frames
    -       90.5000   53.0000   94.0000 91

 26 omega   19.00   44.00   1.0000    1.0000
omega____ theta____ kappa____ phi______ frames
    -       90.5000  -45.0000   90.0000 25

 27 omega   19.00   83.00   1.0000    1.0000
omega____ theta____ kappa____ phi______ frames
    -       90.5000  -94.0000   90.0000 64

 28 omega   60.00  161.00   1.0000    1.0000
omega____ theta____ kappa____ phi______ frames
    -       90.5000   77.0000  120.0000 101

 29 omega   61.00  163.00   1.0000    1.0000
omega____ theta____ kappa____ phi______ frames
    -       90.5000   30.0000 -150.0000 102

 30 omega   18.00   90.00   1.0000    1.0000
omega____ theta____ kappa____ phi______ frames
    -       90.5000 -111.0000   30.0000 72

 31 omega   60.00  161.00   1.0000    1.0000
omega____ theta____ kappa____ phi______ frames
    -       90.5000   77.0000 -120.0000 101
;
_diffrn_measurement_device_type 'Xcalibur, Sapphire3, Gemini ultra'
_diffrn_measurement_method '\w scans'
_diffrn_orient_matrix_UB_11 -0.1452575000
_diffrn_orient_matrix_UB_12 0.0729032000
_diffrn_orient_matrix_UB_13 -0.0361534000
_diffrn_orient_matrix_UB_21 -0.0571118000
_diffrn_orient_matrix_UB_22 0.0327768000
_diffrn_orient_matrix_UB_23 0.0847972000
_diffrn_orient_matrix_UB_31 0.1877767000
_diffrn_orient_matrix_UB_32 0.0663293000
_diffrn_orient_matrix_UB_33 -0.0021655000
_diffrn_radiation_monochromator mirror
_diffrn_radiation_type CuK\a
_diffrn_radiation_wavelength 1.54184
_diffrn_reflns_av_R_equivalents 0.0356
_diffrn_reflns_av_unetI/netI 0.0222
_diffrn_reflns_limit_h_max 7
_diffrn_reflns_limit_h_min -7
_diffrn_reflns_limit_k_max 17
_diffrn_reflns_limit_k_min -16
_diffrn_reflns_limit_l_max 19
_diffrn_reflns_limit_l_min -19
_diffrn_reflns_number 12848
_diffrn_reflns_theta_full 62.77
_diffrn_reflns_theta_max 62.77
_diffrn_reflns_theta_min 3.99
_diffrn_source 'Enhance Ultra (Cu) X-ray Source'
_exptl_absorpt_coefficient_mu 0.583
_exptl_absorpt_correction_T_max 1.00000
_exptl_absorpt_correction_T_min 0.37090
_exptl_absorpt_correction_type multi-scan
_exptl_absorpt_process_details
;
CrysAlisPro, Agilent Technologies,
Version 1.171.36.28 (release 01-02-2013 CrysAlis171 .NET)
(compiled Feb  1 2013,16:14:44)
Empirical absorption correction using spherical harmonics,
 implemented in SCALE3 ABSPACK scaling algorithm.
;
_exptl_crystal_colour colorless
_exptl_crystal_density_diffrn 1.089
_exptl_crystal_density_method 'not measured'
_exptl_crystal_F_000 568
_refine_diff_density_max 0.105
_refine_diff_density_min -0.146
_refine_diff_density_rms 0.032
_refine_ls_abs_structure_details 'Flack H D (1983), Acta Cryst. A39, 876-881'
_refine_ls_abs_structure_Flack 0.02(18)
_refine_ls_extinction_method none
_refine_ls_goodness_of_fit_ref 1.083
_refine_ls_hydrogen_treatment constr
_refine_ls_matrix_type full
_refine_ls_number_parameters 172
_refine_ls_number_reflns 2512
_refine_ls_number_restraints 0
_refine_ls_restrained_S_all 1.083
_refine_ls_R_factor_all 0.0297
_refine_ls_R_factor_gt 0.0281
_refine_ls_shift/su_max 0.001
_refine_ls_shift/su_mean 0.000
_refine_ls_structure_factor_coef Fsqd
_refine_ls_weighting_details 'calc w=1/[\s^2^(Fo^2^)+(0.0360P)^2^+0.1930P] where P=(Fo^2^+2Fc^2^)/3'
_refine_ls_weighting_scheme calc
_refine_ls_wR_factor_gt 0.0698
_refine_ls_wR_factor_ref 0.0708
_reflns_number_gt 2417
_reflns_number_total 2512
_reflns_threshold_expression >2sigma(I)
_cod_data_source_file c5ra07122d2.cif
_cod_data_source_block 4,
_cod_original_cell_volume 1563.44(5)
_cod_database_code 7220548
_chemical_oxdiff_formula CHNO
_reflns_odcompleteness_completeness 91.47
_reflns_odcompleteness_iscentric 1
_reflns_odcompleteness_theta 66.49
_olex2_refinement_description
;
1. Others
 Fixed Uiso: H2(0.041) H3C(0.055) H3D(0.055) H1(0.051) H2A(0.033) H7A(0.033)
 H7B(0.033) H3A(0.033) H3B(0.033) H14A(0.042) H14B(0.042) H14C(0.042) H15(0.03)
 H1A(0.031) H10A(0.036) H10B(0.036) H12A(0.053) H12B(0.053) H12C(0.053)
 H5(0.031) H4A(0.035) H4B(0.035) H13A(0.055) H13B(0.055) H13C(0.055)
 H11A(0.079) H11B(0.079) H11C(0.079)
 Fixed X: H2(-0.2967) H3C(-0.4509) H3D(-0.3072) H1(0.6091) H2A(0.297) H7A(-
 0.4278) H7B(-0.2467) H3A(0.1987) H3B(0.1482) H14A(0.0489) H14B(0.1767)
 H14C(0.1372) H15(-0.3615) H1A(-0.1237) H10A(0.055) H10B(-0.1494) H12A(-0.555)
 H12B(-0.4769) H12C(-0.5748) H5(-0.1582) H4A(0.4991) H4B(0.5595) H13A(0.0031)
 H13B(-0.1155) H13C(-0.2021) H11A(0.4013) H11B(0.2296) H11C(0.1671)
 Fixed Y: H2(-0.2558) H3C(-0.2157) H3D(-0.1939) H1(0.1778) H2A(-0.0517) H7A(-
 0.022) H7B(-0.0016) H3A(0.0981) H3B(0.0695) H14A(-0.1148) H14B(-0.1041) H14C(-
 0.0201) H15(-0.1291) H1A(-0.0396) H10A(-0.1826) H10B(-0.1851) H12A(0.1454)
 H12B(0.2004) H12C(0.1041) H5(0.1304) H4A(0.043) H4B(0.0528) H13A(0.1319)
 H13B(0.2174) H13C(0.1665) H11A(-0.1009) H11B(-0.1673) H11C(-0.0955)
 Fixed Z: H2(-0.886) H3C(-1.0752) H3D(-1.0153) H1(-0.6328) H2A(-0.7645) H7A(-
 0.937) H7B(-0.9994) H3A(-0.7341) H3B(-0.6458) H14A(-0.9825) H14B(-0.9026)
 H14C(-0.9575) H15(-0.835) H1A(-0.7037) H10A(-0.7905) H10B(-0.7362) H12A(-
 0.9545) H12B(-0.8801) H12C(-0.8685) H5(-0.7914) H4A(-0.6193) H4B(-0.7101)
 H13A(-0.9733) H13B(-0.941) H13C(-1.0164) H11A(-0.6382) H11B(-0.6718) H11C(-
 0.6072)
;
_olex2_submission_special_instructions 'No special instructions were received'

loop_
_space_group_symop_id
_space_group_symop_operation_xyz
1 'x, y, z'
2 '-x+1/2, -y, z+1/2'
3 'x+1/2, -y+1/2, -z'
4 '-x, y+1/2, -z+1/2'

loop_
_atom_site_label
_atom_site_type_symbol
_atom_site_fract_x
_atom_site_fract_y
_atom_site_fract_z
_atom_site_U_iso_or_equiv
_atom_site_adp_type
_atom_site_occupancy
_atom_site_calc_flag
_atom_site_refinement_flags_posn
O2 O -0.21329(16) -0.21809(6) -0.90316(6) 0.0273(2) Uani 1 d .
H2 H -0.2967 -0.2558 -0.8860 0.041 Uiso 1 calc GR
O3 O -0.34124(17) -0.18495(7) -1.06391(6) 0.0366(3) Uani 1 d .
H3C H -0.4509 -0.2157 -1.0752 0.055 Uiso 1 d G
H3D H -0.3072 -0.1939 -1.0153 0.055 Uiso 1 d G
O1 O 0.49828(17) 0.16952(6) -0.65733(6) 0.0339(3) Uani 1 d .
H1 H 0.6091 0.1778 -0.6328 0.051 Uiso 1 calc GR
C2 C 0.2020(2) -0.03991(9) -0.71924(8) 0.0279(3) Uani 1 d .
H2A H 0.2970 -0.0517 -0.7645 0.033 Uiso 1 calc R
C7 C -0.2845(2) 0.00075(9) -0.94312(8) 0.0274(3) Uani 1 d .
H7A H -0.4278 -0.0220 -0.9370 0.033 Uiso 1 calc R
H7B H -0.2467 -0.0016 -0.9994 0.033 Uiso 1 calc R
C9 C -0.0944(2) 0.00253(9) -0.81991(8) 0.0231(3) Uani 1 d .
C3 C 0.2388(2) 0.05719(9) -0.69146(8) 0.0277(3) Uani 1 d .
H3A H 0.1987 0.0981 -0.7341 0.033 Uiso 1 calc R
H3B H 0.1482 0.0695 -0.6458 0.033 Uiso 1 calc R
C14 C 0.0778(2) -0.07555(9) -0.93814(8) 0.0277(3) Uani 1 d .
H14A H 0.0489 -0.1148 -0.9825 0.042 Uiso 1 calc GR
H14B H 0.1767 -0.1041 -0.9026 0.042 Uiso 1 calc GR
H14C H 0.1372 -0.0201 -0.9575 0.042 Uiso 1 calc GR
C15 C -0.2153(2) -0.14061(9) -0.85201(8) 0.0250(3) Uani 1 d .
H15 H -0.3615 -0.1291 -0.8350 0.030 Uiso 1 calc R
C1 C -0.0279(2) -0.05347(9) -0.74825(8) 0.0258(3) Uani 1 d .
H1A H -0.1237 -0.0396 -0.7037 0.031 Uiso 1 calc R
C10 C -0.0754(3) -0.15135(9) -0.77733(9) 0.0301(3) Uani 1 d .
H10A H 0.0550 -0.1826 -0.7905 0.036 Uiso 1 calc R
H10B H -0.1494 -0.1851 -0.7362 0.036 Uiso 1 calc R
C12 C -0.4895(3) 0.14119(9) -0.90282(9) 0.0356(4) Uani 1 d .
H12A H -0.5550 0.1454 -0.9545 0.053 Uiso 1 calc GR
H12B H -0.4769 0.2004 -0.8801 0.053 Uiso 1 calc GR
H12C H -0.5748 0.1041 -0.8685 0.053 Uiso 1 calc GR
C5 C -0.1678(2) 0.08549(9) -0.83006(8) 0.0262(3) Uani 1 d .
H5 H -0.1582 0.1304 -0.7914 0.031 Uiso 1 calc R
C4 C 0.4659(2) 0.07481(9) -0.66844(8) 0.0293(3) Uani 1 d .
H4A H 0.4991 0.0430 -0.6193 0.035 Uiso 1 calc R
H4B H 0.5595 0.0528 -0.7101 0.035 Uiso 1 calc R
C6 C -0.2689(2) 0.09933(9) -0.91136(8) 0.0262(3) Uani 1 d .
C8 C -0.1286(2) -0.05582(9) -0.89315(8) 0.0231(3) Uani 1 d .
C13 C -0.1332(3) 0.15939(10) -0.96556(9) 0.0368(4) Uani 1 d .
H13A H 0.0031 0.1319 -0.9733 0.055 Uiso 1 calc GR
H13B H -0.1155 0.2174 -0.9410 0.055 Uiso 1 calc GR
H13C H -0.2021 0.1665 -1.0164 0.055 Uiso 1 calc GR
C11 C 0.2549(3) -0.10715(11) -0.65299(11) 0.0528(5) Uani 1 d .
H11A H 0.4013 -0.1009 -0.6382 0.079 Uiso 1 calc GR
H11B H 0.2296 -0.1673 -0.6718 0.079 Uiso 1 calc GR
H11C H 0.1671 -0.0955 -0.6072 0.079 Uiso 1 calc GR

loop_
_atom_site_aniso_label
_atom_site_aniso_U_11
_atom_site_aniso_U_22
_atom_site_aniso_U_33
_atom_site_aniso_U_23
_atom_site_aniso_U_13
_atom_site_aniso_U_12
O2 0.0271(5) 0.0174(5) 0.0373(5) -0.0025(4) 0.0018(4) -0.0024(4)
O3 0.0328(6) 0.0388(6) 0.0382(6) 0.0018(5) -0.0012(5) -0.0122(5)
O1 0.0294(6) 0.0271(5) 0.0451(6) -0.0065(4) -0.0061(5) 0.0022(4)
C2 0.0327(8) 0.0231(7) 0.0278(6) 0.0002(5) -0.0042(6) 0.0048(6)
C7 0.0302(8) 0.0226(7) 0.0293(7) 0.0006(6) -0.0039(6) -0.0010(6)
C9 0.0210(7) 0.0216(7) 0.0266(7) 0.0010(5) 0.0005(5) -0.0021(6)
C3 0.0284(8) 0.0268(7) 0.0280(7) -0.0035(6) -0.0011(6) 0.0046(6)
C14 0.0274(8) 0.0231(7) 0.0327(7) -0.0004(6) 0.0021(6) -0.0018(6)
C15 0.0258(7) 0.0173(7) 0.0320(7) -0.0020(5) 0.0022(6) 0.0001(6)
C1 0.0312(8) 0.0207(7) 0.0253(6) 0.0010(5) 0.0009(6) 0.0005(6)
C10 0.0376(9) 0.0205(7) 0.0322(7) 0.0054(6) -0.0025(7) -0.0032(6)
C12 0.0370(9) 0.0273(8) 0.0425(8) 0.0018(6) -0.0055(7) 0.0076(7)
C5 0.0274(8) 0.0210(7) 0.0303(7) -0.0017(6) -0.0002(6) 0.0003(6)
C4 0.0313(8) 0.0263(7) 0.0301(7) -0.0043(6) -0.0018(6) 0.0057(6)
C6 0.0304(8) 0.0186(6) 0.0296(7) 0.0021(5) -0.0028(6) 0.0017(6)
C8 0.0242(7) 0.0186(6) 0.0264(7) -0.0008(5) -0.0005(6) -0.0011(5)
C13 0.0465(10) 0.0264(8) 0.0376(8) 0.0040(6) 0.0033(7) -0.0047(7)
C11 0.0698(13) 0.0325(9) 0.0561(10) 0.0113(8) -0.0320(10) -0.0020(9)

loop_
_atom_type_symbol
_atom_type_description
_atom_type_scat_dispersion_real
_atom_type_scat_dispersion_imag
_atom_type_scat_source
C C 0.0181 0.0091 'International Tables Vol C Tables 4.2.6.8 and 6.1.1.4'
H H 0.0000 0.0000 'International Tables Vol C Tables 4.2.6.8 and 6.1.1.4'
O O 0.0492 0.0322 'International Tables Vol C Tables 4.2.6.8 and 6.1.1.4'

loop_
_geom_angle_atom_site_label_1
_geom_angle_atom_site_label_2
_geom_angle_atom_site_label_3
_geom_angle
C3 C2 C1 111.13(11)
C11 C2 C3 111.20(12)
C11 C2 C1 110.37(13)
C8 C7 C6 106.64(10)
C5 C9 C1 134.92(13)
C5 C9 C8 112.17(11)
C8 C9 C1 111.37(11)
C4 C3 C2 112.63(12)
O2 C15 C10 113.35(11)
O2 C15 C8 112.78(10)
C8 C15 C10 104.12(11)
C2 C1 C10 113.58(12)
C9 C1 C2 115.89(11)
C9 C1 C10 102.16(11)
C15 C10 C1 105.48(10)
C9 C5 C6 112.80(12)
O1 C4 C3 109.83(11)
C12 C6 C7 110.80(12)
C12 C6 C13 109.11(12)
C5 C6 C7 101.82(10)
C5 C6 C12 110.74(12)
C5 C6 C13 111.93(12)
C13 C6 C7 112.31(11)
C9 C8 C7 102.58(10)
C9 C8 C14 112.62(11)
C9 C8 C15 99.05(10)
C14 C8 C7 112.41(11)
C14 C8 C15 111.49(11)
C15 C8 C7 117.53(12)

loop_
_geom_bond_atom_site_label_1
_geom_bond_atom_site_label_2
_geom_bond_distance
O2 C15 1.4323(16)
O1 C4 1.4318(16)
C2 C3 1.5310(19)
C2 C1 1.542(2)
C2 C11 1.527(2)
C7 C6 1.5586(18)
C7 C8 1.5390(19)
C9 C1 1.5166(18)
C9 C5 1.3256(19)
C9 C8 1.5144(18)
C3 C4 1.506(2)
C14 C8 1.5317(19)
C15 C10 1.5367(19)
C15 C8 1.5342(18)
C1 C10 1.5600(18)
C12 C6 1.530(2)
C5 C6 1.5147(19)
C6 C13 1.532(2)
